data_7058330
loop_
_publ_author_name
'Sharada, Durgam'
'Saha, Arijit'
'Saha, Binoy K.'

_publ_section_title
;
 Charge transfer complexes as colour changing and
 disappearing--reappearing colour materials
;
_journal_issue 20
_journal_name_full 'New Journal of Chemistry'
_journal_page_first 7562
_journal_paper_doi 10.1039/C9NJ00823C
_journal_volume 43
_journal_year 2019
_chemical_formula_moiety 'C6 F4 O2, C10 H8'
_chemical_formula_sum 'C16 H8 F4 O2'
_chemical_formula_weight 308.22
_space_group_crystal_system triclinic
_space_group_IT_number 2
_space_group_name_Hall '-P 1'
_space_group_name_H-M_alt 'P -1'
_symmetry_space_group_name_Hall '-P 1'
_symmetry_space_group_name_H-M 'P -1'
_atom_sites_solution_hydrogens geom
_atom_sites_solution_primary iterative
_audit_creation_date 2019-02-06
_audit_creation_method
;
Olex2 1.2
(compiled 2017.08.10 svn.r3458 for OlexSys, GUI svn.r5381)
;
_audit_update_record
;
2019-02-09 deposited with the CCDC.    2019-04-16 downloaded from the CCDC.
;
_cell_angle_alpha 106.506(16)
_cell_angle_beta 105.114(17)
_cell_angle_gamma 107.889(18)
_cell_formula_units_Z 1
_cell_length_a 6.6927(14)
_cell_length_b 7.6784(14)
_cell_length_c 7.7214(14)
_cell_measurement_reflns_used 951
_cell_measurement_temperature 262.00(2)
_cell_measurement_theta_max 28.9802
_cell_measurement_theta_min 3.2973
_cell_volume 334.68(14)
_computing_cell_refinement
;
CrysAlisPro, Agilent Technologies,
Version 1.171.36.21 (release 14-08-2012 CrysAlis171 .NET)
(compiled Sep 14 2012,17:21:16)
;
_computing_data_collection
;
CrysAlisPro, Agilent Technologies,
Version 1.171.36.21 (release 14-08-2012 CrysAlis171 .NET)
(compiled Sep 14 2012,17:21:16)
;
_computing_data_reduction
;
CrysAlisPro, Agilent Technologies,
Version 1.171.36.21 (release 14-08-2012 CrysAlis171 .NET)
(compiled Sep 14 2012,17:21:16)
;
_computing_molecular_graphics 'Olex2 (Dolomanov et al., 2009)'
_computing_publication_material 'Olex2 (Dolomanov et al., 2009)'
_computing_structure_refinement 'ShelXL (Sheldrick, 2015)'
_computing_structure_solution
;
Superflip (Palatinus & Chapuis, 2007;Palatinus & van der Lee, 2008;
Palatinus et al., 2012)
;
_diffrn_ambient_temperature 262.00(2)
_diffrn_detector_area_resol_mean 15.9821
_diffrn_measured_fraction_theta_full 0.996
_diffrn_measured_fraction_theta_max 0.853
_diffrn_measurement_details
;
#__ type_ start__ end____ width___ exp.time_
  1 omega  -14.00   19.00   1.0000    5.0000
omega____ theta____ kappa____ phi______ frames
    -      -16.9491  -99.0000 -180.0000 33

#__ type_ start__ end____ width___ exp.time_
  2 omega  -20.00    7.00   1.0000    5.0000
omega____ theta____ kappa____ phi______ frames
    -      -16.9491  -99.0000    0.0000 27

#__ type_ start__ end____ width___ exp.time_
  3 omega   10.00   63.00   1.0000    5.0000
omega____ theta____ kappa____ phi______ frames
    -       19.6835   57.0000 -180.0000 53

#__ type_ start__ end____ width___ exp.time_
  4 omega   -6.00   86.00   1.0000    5.0000
omega____ theta____ kappa____ phi______ frames
    -       19.6835   37.0000   30.0000 92

#__ type_ start__ end____ width___ exp.time_
  5 omega    3.00   63.00   1.0000    5.0000
omega____ theta____ kappa____ phi______ frames
    -       19.6835   57.0000  120.0000 60

#__ type_ start__ end____ width___ exp.time_
  6 omega  -52.00   45.00   1.0000    5.0000
omega____ theta____ kappa____ phi______ frames
    -       19.6835  -37.0000 -150.0000 97

#__ type_ start__ end____ width___ exp.time_
  7 omega  -93.00  -35.00   1.0000    5.0000
omega____ theta____ kappa____ phi______ frames
    -      -16.9491 -178.0000  -60.0000 58

#__ type_ start__ end____ width___ exp.time_
  8 omega   -2.00   54.00   1.0000    5.0000
omega____ theta____ kappa____ phi______ frames
    -       19.6835   57.0000 -120.0000 56

#__ type_ start__ end____ width___ exp.time_
  9 omega   35.00   96.00   1.0000    5.0000
omega____ theta____ kappa____ phi______ frames
    -       19.6835  178.0000 -120.0000 61
;
_diffrn_measurement_device_type 'Xcalibur, Eos'
_diffrn_measurement_method '\w scans'
_diffrn_orient_matrix_UB_11 -0.0613497000
_diffrn_orient_matrix_UB_12 -0.1036263000
_diffrn_orient_matrix_UB_13 -0.0579592000
_diffrn_orient_matrix_UB_21 0.0257692000
_diffrn_orient_matrix_UB_22 -0.0201527000
_diffrn_orient_matrix_UB_23 0.0853539000
_diffrn_orient_matrix_UB_31 -0.1004276000
_diffrn_orient_matrix_UB_32 0.0058910000
_diffrn_orient_matrix_UB_33 0.0098862000
_diffrn_radiation_monochromator graphite
_diffrn_radiation_type MoK\a
_diffrn_radiation_wavelength 0.71073
_diffrn_reflns_av_R_equivalents 0.0236
_diffrn_reflns_av_unetI/netI 0.0310
_diffrn_reflns_Laue_measured_fraction_full 0.996
_diffrn_reflns_Laue_measured_fraction_max 0.853
_diffrn_reflns_limit_h_max 8
_diffrn_reflns_limit_h_min -8
_diffrn_reflns_limit_k_max 9
_diffrn_reflns_limit_k_min -9
_diffrn_reflns_limit_l_max 10
_diffrn_reflns_limit_l_min -10
_diffrn_reflns_number 3637
_diffrn_reflns_point_group_measured_fraction_full 0.996
_diffrn_reflns_point_group_measured_fraction_max 0.853
_diffrn_reflns_theta_full 25.000
_diffrn_reflns_theta_max 29.044
_diffrn_reflns_theta_min 3.304
_diffrn_source 'Enhance (Mo) X-ray Source'
_exptl_absorpt_coefficient_mu 0.137
_exptl_absorpt_correction_T_max 1.00000
_exptl_absorpt_correction_T_min 0.44055
_exptl_absorpt_correction_type multi-scan
_exptl_absorpt_process_details
;
CrysAlisPro, Agilent Technologies,
Version 1.171.36.21 (release 14-08-2012 CrysAlis171 .NET)
(compiled Sep 14 2012,17:21:16)
Empirical absorption correction using spherical harmonics,
 implemented in SCALE3 ABSPACK scaling algorithm.
;
_exptl_crystal_colour orange
_exptl_crystal_colour_primary orange
_exptl_crystal_density_diffrn 1.529
_exptl_crystal_description plate
_exptl_crystal_F_000 156
_exptl_crystal_size_max 0.62
_exptl_crystal_size_mid 0.38
_exptl_crystal_size_min 0.06
_refine_diff_density_max 0.209
_refine_diff_density_min -0.182
_refine_diff_density_rms 0.043
_refine_ls_extinction_coef 0.043(16)
_refine_ls_extinction_expression Fc^*^=kFc[1+0.001xFc^2^\l^3^/sin(2\q)]^-1/4^
_refine_ls_extinction_method 'SHELXL-2018/1 (Sheldrick 2018)'
_refine_ls_goodness_of_fit_ref 1.087
_refine_ls_hydrogen_treatment constr
_refine_ls_matrix_type full
_refine_ls_number_parameters 101
_refine_ls_number_reflns 1526
_refine_ls_number_restraints 0
_refine_ls_restrained_S_all 1.087
_refine_ls_R_factor_all 0.0884
_refine_ls_R_factor_gt 0.0549
_refine_ls_shift/su_max 0.000
_refine_ls_shift/su_mean 0.000
_refine_ls_structure_factor_coef Fsqd
_refine_ls_weighting_details 'w=1/[\s^2^(Fo^2^)+(0.0762P)^2^+0.0986P] where P=(Fo^2^+2Fc^2^)/3'
_refine_ls_weighting_scheme calc
_refine_ls_wR_factor_gt 0.1671
_refine_ls_wR_factor_ref 0.1903
_reflns_Friedel_coverage 0.000
_reflns_number_gt 934
_reflns_number_total 1526
_reflns_threshold_expression 'I > 2\s(I)'
_cod_data_source_file c9nj00823c2.cif
_cod_data_source_block NP-TF
_cod_depositor_comments 'Adding full bibliography for 7058327--7058331.cif.'
_cod_original_cell_volume 334.68(12)
_cod_database_code 7058330
_shelx_space_group_comment
;
The symmetry employed for this shelxl refinement is uniquely defined
by the following loop, which should always be used as a source of
symmetry information in preference to the above space-group names.
They are only intended as comments.
;
_olex2_refinement_description
;
1. Fixed Uiso
 At 1.2 times of:
  All C(H) groups
2.a Aromatic/amide H refined with riding coordinates:
 C7(H7), C6(H6), C5(H5), C8(H8)
;

loop_
_space_group_symop_operation_xyz
'x, y, z'
'-x, -y, -z'

loop_
_atom_site_label
_atom_site_type_symbol
_atom_site_fract_x
_atom_site_fract_y
_atom_site_fract_z
_atom_site_U_iso_or_equiv
_atom_site_adp_type
_atom_site_occupancy
_atom_site_site_symmetry_order
_atom_site_calc_flag
_atom_site_refinement_flags_posn
F1 F 0.6792(3) 0.6586(3) 0.3997(2) 0.0790(6) Uani 1 1 d .
F2 F 0.7092(3) 0.9052(2) 0.2035(3) 0.0798(6) Uani 1 1 d .
O1 O 0.4712(4) 0.2615(3) 0.1904(3) 0.0816(7) Uani 1 1 d .
C4 C -0.0103(4) 0.4322(3) 0.0465(3) 0.0440(6) Uani 1 1 d .
C3 C 0.6095(4) 0.7085(3) 0.1114(4) 0.0525(6) Uani 1 1 d .
C7 C 0.2047(5) 0.8431(5) 0.2679(5) 0.0751(9) Uani 1 1 d .
H7 H 0.276365 0.979639 0.342520 0.090 Uiso 1 1 calc R
C2 C 0.5949(4) 0.5891(4) 0.2059(3) 0.0525(6) Uani 1 1 d .
C6 C 0.1851(5) 0.7104(5) 0.3597(4) 0.0747(9) Uani 1 1 d .
H6 H 0.243676 0.759136 0.495457 0.090 Uiso 1 1 calc R
C1 C 0.4844(4) 0.3702(4) 0.1031(4) 0.0530(6) Uani 1 1 d .
C5 C 0.0815(4) 0.5106(5) 0.2534(4) 0.0605(7) Uani 1 1 d .
H5 H 0.070626 0.424095 0.317201 0.073 Uiso 1 1 calc R
C8 C 0.1198(4) 0.7745(4) 0.0702(4) 0.0604(7) Uani 1 1 d .
H8 H 0.133803 0.864761 0.010596 0.073 Uiso 1 1 calc R

loop_
_atom_site_aniso_label
_atom_site_aniso_U_11
_atom_site_aniso_U_22
_atom_site_aniso_U_33
_atom_site_aniso_U_23
_atom_site_aniso_U_13
_atom_site_aniso_U_12
F1 0.0806(12) 0.1005(14) 0.0509(10) 0.0216(9) 0.0214(8) 0.0417(10)
F2 0.0783(12) 0.0475(9) 0.0982(13) 0.0141(8) 0.0331(10) 0.0207(8)
O1 0.0936(16) 0.0827(15) 0.0987(16) 0.0629(13) 0.0450(13) 0.0423(12)
C4 0.0391(12) 0.0466(13) 0.0518(13) 0.0226(10) 0.0208(10) 0.0189(10)
C3 0.0487(14) 0.0431(13) 0.0652(16) 0.0172(11) 0.0241(12) 0.0201(11)
C7 0.0529(17) 0.0535(16) 0.087(2) -0.0009(16) 0.0208(16) 0.0137(13)
C2 0.0506(14) 0.0634(16) 0.0453(13) 0.0189(12) 0.0197(11) 0.0269(12)
C6 0.0536(16) 0.096(2) 0.0482(15) 0.0054(16) 0.0132(13) 0.0254(16)
C1 0.0519(15) 0.0556(15) 0.0685(16) 0.0347(13) 0.0306(13) 0.0280(12)
C5 0.0545(16) 0.085(2) 0.0568(16) 0.0397(15) 0.0247(13) 0.0340(14)
C8 0.0514(15) 0.0476(14) 0.085(2) 0.0284(14) 0.0289(15) 0.0193(12)

loop_
_atom_type_symbol
_atom_type_description
_atom_type_scat_dispersion_real
_atom_type_scat_dispersion_imag
_atom_type_scat_source
C C 0.0033 0.0016 'International Tables Vol C Tables 4.2.6.8 and 6.1.1.4'
H H 0.0000 0.0000 'International Tables Vol C Tables 4.2.6.8 and 6.1.1.4'
F F 0.0171 0.0103 'International Tables Vol C Tables 4.2.6.8 and 6.1.1.4'
O O 0.0106 0.0060 'International Tables Vol C Tables 4.2.6.8 and 6.1.1.4'

loop_
_geom_angle_atom_site_label_1
_geom_angle_atom_site_label_2
_geom_angle_atom_site_label_3
_geom_angle
_geom_angle_site_symmetry_1
_geom_angle_site_symmetry_3
C5 C4 C4 118.2(3) . 2_565
C8 C4 C4 118.9(3) 2_565 2_565
C8 C4 C5 122.9(2) 2_565 .
F2 C3 C1 116.1(2) . 2_665
C2 C3 F2 122.2(2) . .
C2 C3 C1 121.6(2) . 2_665
C6 C7 H7 119.8 . .
C8 C7 H7 119.8 . .
C8 C7 C6 120.4(3) . .
F1 C2 C1 115.7(2) . .
C3 C2 F1 122.1(2) . .
C3 C2 C1 122.2(2) . .
C7 C6 H6 119.6 . .
C5 C6 C7 120.7(3) . .
C5 C6 H6 119.6 . .
O1 C1 C3 121.9(2) . 2_665
O1 C1 C2 121.9(3) . .
C3 C1 C2 116.2(2) 2_665 .
C4 C5 H5 119.6 . .
C6 C5 C4 120.9(3) . .
C6 C5 H5 119.6 . .
C4 C8 H8 119.5 2_565 .
C7 C8 C4 120.9(3) . 2_565
C7 C8 H8 119.5 . .

loop_
_geom_bond_atom_site_label_1
_geom_bond_atom_site_label_2
_geom_bond_distance
_geom_bond_site_symmetry_2
F1 C2 1.328(3) .
F2 C3 1.325(3) .
O1 C1 1.210(3) .
C4 C4 1.417(4) 2_565
C4 C5 1.416(3) .
C4 C8 1.413(3) 2_565
C3 C2 1.321(4) .
C3 C1 1.469(4) 2_665
C7 H7 0.9300 .
C7 C6 1.391(5) .
C7 C8 1.355(4) .
C2 C1 1.474(4) .
C6 H6 0.9300 .
C6 C5 1.357(4) .
C5 H5 0.9300 .
C8 H8 0.9300 .

loop_
_geom_torsion_atom_site_label_1
_geom_torsion_atom_site_label_2
_geom_torsion_atom_site_label_3
_geom_torsion_atom_site_label_4
_geom_torsion
_geom_torsion_site_symmetry_1
_geom_torsion_site_symmetry_4
F1 C2 C1 O1 0.3(3) . .
F1 C2 C1 C3 -179.98(18) . 2_665
F2 C3 C2 F1 0.0(4) . .
F2 C3 C2 C1 -179.81(19) . .
C4 C4 C5 C6 0.5(4) 2_565 .
C3 C2 C1 O1 -179.9(2) . .
C3 C2 C1 C3 -0.1(4) . 2_665
C7 C6 C5 C4 -0.3(4) . .
C6 C7 C8 C4 -0.1(4) . 2_565
C1 C3 C2 F1 179.98(19) 2_665 .
C1 C3 C2 C1 0.1(4) 2_665 .
C8 C4 C5 C6 -179.9(2) 2_565 .
C8 C7 C6 C5 0.1(4) . .
